data_4320271
loop_
_publ_author_name
'Maxim N. Sokolov'
'Alexander V.Virovets'
'Danil N. Dybtsev'
'Elena V. Chubarova'
'Vladimir P.Fedin'
'Dieter Fenske'

_publ_contact_author
;
        Prof. Valdimir P.Fedin
        Institute of Inorganic Chemistry SD RAS
        Ak.Lavrentiev prosp. 3
        Novosibirsk 630090
        Russia
;
_publ_contact_author_email cluster@che.nsk.su
_publ_contact_author_fax '007 3832 344489'
_publ_contact_author_phone none
_publ_section_title
;
 Phosphorous Acid and Arsenious Acid as Ligands
;
_journal_name_full 'Inorganic Chemistry'
_journal_page_first 4816
_journal_page_last 4817
_journal_paper_doi 10.1021/ic015520p
_journal_volume 40
_journal_year 2001
_chemical_formula_structural '(Mo3 S4 Cl3 (H2 O)6 Pd (P (O H)3))2 (C36 H36 N24 O12) Cl2 . 20(H2 O)'
_chemical_formula_sum 'C36 H106 Cl8 Mo6 N24 O50 P2 Pd2 S8'
_chemical_formula_weight 3065.91
_chemical_melting_point ?
_chemical_name_common none
_chemical_name_systematic
;
 Bis(tetra(mu3-thio)(phosporoustrihydroxo)trichlorohexaaquatrimolybdenum
palladium) cucurbituril dichloride dodecahydrate
;
_space_group_IT_number 205
_symmetry_cell_setting cubic
_symmetry_space_group_name_Hall '-P 2ac 2ab 3'
_symmetry_space_group_name_H-M 'P a -3'
_atom_sites_solution_hydrogens geom
_atom_sites_solution_primary direct
_atom_sites_solution_secondary difmap
_audit_creation_method SHELXL-97
_cell_angle_alpha 90.00
_cell_angle_beta 90.00
_cell_angle_gamma 90.00
_cell_formula_units_Z 4
_cell_length_a 21.669(6)
_cell_length_b 21.669(6)
_cell_length_c 21.669(6)
_cell_measurement_reflns_used 30
_cell_measurement_temperature 212(2)
_cell_measurement_theta_max 19
_cell_measurement_theta_min 15
_cell_volume 10175(5)
_computing_cell_refinement 'STOE STADI4 software'
_computing_data_collection 'STOE STADI4 software'
_computing_data_reduction 'XRED (STOE)'
_computing_molecular_graphics 'local programs'
_computing_publication_material 'local programs'
_computing_structure_refinement 'SHELXL-97 (Sheldrick, 1997)'
_computing_structure_solution 'SHELXS-97 (Sheldrick, 1990)'
_diffrn_ambient_temperature 212(2)
_diffrn_measured_fraction_theta_full 0.962
_diffrn_measured_fraction_theta_max 0.962
_diffrn_measurement_device_type 'STOE STADI4 Diffractometer'
_diffrn_measurement_method \q/2\q
_diffrn_radiation_monochromator graphite
_diffrn_radiation_source 'fine-focus sealed tube'
_diffrn_radiation_type MoK\a
_diffrn_radiation_wavelength 0.71073
_diffrn_reflns_av_R_equivalents 0.0000
_diffrn_reflns_av_sigmaI/netI 0.0388
_diffrn_reflns_limit_h_max 20
_diffrn_reflns_limit_h_min 0
_diffrn_reflns_limit_k_max 19
_diffrn_reflns_limit_k_min 0
_diffrn_reflns_limit_l_max -1
_diffrn_reflns_limit_l_min -28
_diffrn_reflns_number 3953
_diffrn_reflns_theta_full 28.01
_diffrn_reflns_theta_max 28.01
_diffrn_reflns_theta_min 1.63
_diffrn_standards_decay_% 0
_diffrn_standards_interval_time 60
_diffrn_standards_number 3
_exptl_absorpt_coefficient_mu 1.565
_exptl_absorpt_correction_T_max 0.659
_exptl_absorpt_correction_T_min 0.630
_exptl_absorpt_correction_type integration
_exptl_absorpt_process_details 'XRED (STOE)'
_exptl_crystal_colour dark
_exptl_crystal_density_diffrn 2.001
_exptl_crystal_density_meas ?
_exptl_crystal_density_method 'not measured'
_exptl_crystal_description block
_exptl_crystal_F_000 6112
_exptl_crystal_size_max 0.36
_exptl_crystal_size_mid 0.34
_exptl_crystal_size_min 0.32
_refine_diff_density_max 1.798
_refine_diff_density_min -0.700
_refine_diff_density_rms 0.183
_refine_ls_extinction_coef 0.00019(4)
_refine_ls_extinction_expression Fc^*^=kFc[1+0.001xFc^2^\l^3^/sin(2\q)]^-1/4^
_refine_ls_extinction_method SHELXL
_refine_ls_goodness_of_fit_ref 1.117
_refine_ls_hydrogen_treatment mixed
_refine_ls_matrix_type full
_refine_ls_number_parameters 211
_refine_ls_number_reflns 3953
_refine_ls_number_restraints 0
_refine_ls_restrained_S_all 1.117
_refine_ls_R_factor_all 0.0998
_refine_ls_R_factor_gt 0.0599
_refine_ls_shift/su_max 0.000
_refine_ls_shift/su_mean 0.000
_refine_ls_structure_factor_coef Fsqd
_refine_ls_weighting_details 'calc w=1/[\s^2^(Fo^2^)+(0.0667P)^2^+105.1865P] where P=(Fo^2^+2Fc^2^)/3'
_refine_ls_weighting_scheme calc
_refine_ls_wR_factor_gt 0.1462
_refine_ls_wR_factor_ref 0.1771
_reflns_number_gt 2832
_reflns_number_total 3953
_reflns_threshold_expression >2sigma(I)
_cod_data_source_file ic015520p_s1_1.cif
_cod_data_source_block compound1
_cod_depositor_comments
;
The following automatic conversions were performed:

'_chemical_melting_point' value 'none' was changed to '?' - the value
is undefined or not given.

Automatic conversion script
Id: cif_fix_values 1646 2011-03-28 12:23:43Z adriana 

The following automatic conversions were performed:

'_exptl_crystal_density_meas' value 'none' was changed to '?' - the
value is perceived as not measured.

Automatic conversion script
Id: cif_fix_values 3008 2015-01-20 13:52:24Z robertas 
;
_cod_database_code 4320271

loop_
_symmetry_equiv_pos_as_xyz
'x, y, z'
'-x+1/2, -y, z+1/2'
'-x, y+1/2, -z+1/2'
'x+1/2, -y+1/2, -z'
'z, x, y'
'z+1/2, -x+1/2, -y'
'-z+1/2, -x, y+1/2'
'-z, x+1/2, -y+1/2'
'y, z, x'
'-y, z+1/2, -x+1/2'
'y+1/2, -z+1/2, -x'
'-y+1/2, -z, x+1/2'
'-x, -y, -z'
'x-1/2, y, -z-1/2'
'x, -y-1/2, z-1/2'
'-x-1/2, y-1/2, z'
'-z, -x, -y'
'-z-1/2, x-1/2, y'
'z-1/2, x, -y-1/2'
'z, -x-1/2, y-1/2'
'-y, -z, -x'
'y, -z-1/2, x-1/2'
'-y-1/2, z-1/2, x'
'y-1/2, z, -x-1/2'

loop_
_atom_site_label
_atom_site_type_symbol
_atom_site_fract_x
_atom_site_fract_y
_atom_site_fract_z
_atom_site_U_iso_or_equiv
_atom_site_adp_type
_atom_site_occupancy
_atom_site_symmetry_multiplicity
_atom_site_calc_flag
_atom_site_refinement_flags
_atom_site_disorder_assembly
_atom_site_disorder_group
Pd1 Pd 0.23763(2) 0.23763(2) 0.23763(2) 0.0250(2) Uani 1 3 d S . .
Mo1 Mo 0.22753(3) 0.12353(3) 0.17513(3) 0.02444(19) Uani 1 1 d . . .
S1 S 0.12950(8) 0.12950(8) 0.12950(8) 0.0289(7) Uani 1 3 d S . .
S2 S 0.27979(8) 0.21072(9) 0.14109(9) 0.0268(4) Uani 1 1 d . . .
Cl11 Cl 0.33111(9) 0.08466(9) 0.20593(10) 0.0361(5) Uani 1 1 d . . .
O12M O 0.2551(3) 0.0789(3) 0.0881(3) 0.0376(13) Uani 1 1 d . . .
O13M O 0.2044(3) 0.0250(3) 0.1934(3) 0.0393(14) Uani 1 1 d . . .
P1 P 0.29781(10) 0.29781(10) 0.29781(10) 0.0420(9) Uani 1 3 d S . .
O1 O 0.3680(5) 0.2923(8) 0.2825(7) 0.149(6) Uani 1 1 d . . .
C111 C 0.1792(4) -0.0296(5) -0.1478(4) 0.045(2) Uani 1 1 d . . .
H111 H 0.2145 -0.0457 -0.1719 0.045 Uiso 1 1 calc R . .
C112 C 0.1520(4) 0.0281(5) -0.1774(4) 0.042(2) Uani 1 1 d . . .
H112 H 0.1751 0.0406 -0.2147 0.042 Uiso 1 1 calc R . .
C11 C 0.1842(4) 0.0506(4) -0.0767(4) 0.0365(19) Uani 1 1 d . . .
O11 O 0.1929(3) 0.0796(3) -0.0296(3) 0.0469(16) Uani 1 1 d . . .
C12 C 0.0770(4) -0.0481(4) -0.1754(4) 0.040(2) Uani 1 1 d . . .
O12 O 0.0290(3) -0.0764(3) -0.1841(3) 0.0484(16) Uani 1 1 d . . .
N11 N 0.1279(3) -0.0730(4) -0.1473(4) 0.0424(18) Uani 1 1 d . . .
N12 N 0.0890(4) 0.0098(4) -0.1918(4) 0.0427(18) Uani 1 1 d . . .
N13 N 0.1566(4) 0.0736(4) -0.1286(3) 0.0418(18) Uani 1 1 d . . .
N14 N 0.1985(3) -0.0092(4) -0.0868(4) 0.0411(17) Uani 1 1 d . . .
C11B C 0.2309(4) -0.0469(5) -0.0450(5) 0.047(2) Uani 1 1 d . . .
H11A H 0.2534 -0.0204 -0.0160 0.047 Uiso 1 1 calc R . .
H11B H 0.2614 -0.0711 -0.0679 0.047 Uiso 1 1 calc R . .
C12B C 0.1357(4) -0.1386(5) -0.1366(4) 0.045(2) Uani 1 1 d . . .
H12A H 0.1055 -0.1611 -0.1617 0.045 Uiso 1 1 calc R . .
H12B H 0.1769 -0.1507 -0.1507 0.045 Uiso 1 1 calc R . .
Cl1 Cl 0.572(2) 0.460(2) 0.391(2) 0.37(2) Uiso 0.33 1 d P . .
O1W O 0.4829(5) 0.3204(5) 0.3282(5) 0.104(4) Uani 1 1 d . . .
O2W1 O 0.3186(10) -0.0547(10) 0.1708(10) 0.084(6) Uiso 0.50 1 d P . .
O2W2 O 0.2890(10) -0.0660(9) 0.1893(9) 0.076(5) Uiso 0.50 1 d P . .
O3W1 O 0.3702(10) -0.0038(10) 0.0666(10) 0.099(6) Uiso 0.50 1 d P . .
O3W2 O 0.3696(17) 0.0731(18) 0.0264(17) 0.180(14) Uiso 0.50 1 d P . .
O4W O 0.0517(9) 0.0309(12) 0.0107(9) 0.045(5) Uani 0.33 1 d P . .

loop_
_atom_site_aniso_label
_atom_site_aniso_U_11
_atom_site_aniso_U_22
_atom_site_aniso_U_33
_atom_site_aniso_U_23
_atom_site_aniso_U_13
_atom_site_aniso_U_12
Pd1 0.0250(2) 0.0250(2) 0.0250(2) -0.0042(2) -0.0042(2) -0.0042(2)
Mo1 0.0258(3) 0.0214(3) 0.0261(3) -0.0052(2) -0.0032(2) -0.0026(2)
S1 0.0289(7) 0.0289(7) 0.0289(7) -0.0065(7) -0.0065(7) -0.0065(7)
S2 0.0250(8) 0.0281(9) 0.0273(9) -0.0024(7) 0.0002(7) -0.0027(7)
Cl11 0.0311(9) 0.0355(10) 0.0418(11) -0.0001(9) -0.0045(8) 0.0045(8)
O12M 0.043(3) 0.036(3) 0.033(3) -0.009(2) -0.003(3) 0.002(3)
O13M 0.049(4) 0.025(3) 0.044(3) -0.003(2) -0.009(3) -0.008(3)
P1 0.0420(9) 0.0420(9) 0.0420(9) -0.0102(9) -0.0102(9) -0.0102(9)
O1 0.072(7) 0.201(15) 0.175(14) -0.067(12) 0.002(8) -0.018(9)
C111 0.032(4) 0.061(6) 0.044(5) -0.022(5) 0.009(4) -0.014(4)
C112 0.036(4) 0.059(6) 0.030(4) -0.014(4) 0.005(3) -0.021(4)
C11 0.022(4) 0.050(5) 0.037(4) -0.007(4) -0.001(3) -0.013(3)
O11 0.054(4) 0.042(3) 0.045(4) -0.013(3) -0.016(3) -0.001(3)
C12 0.036(4) 0.053(5) 0.032(4) -0.018(4) 0.003(4) -0.010(4)
O12 0.033(3) 0.054(4) 0.058(4) -0.012(3) -0.001(3) -0.015(3)
N11 0.030(4) 0.051(5) 0.047(4) -0.018(4) 0.006(3) -0.014(3)
N12 0.042(4) 0.048(4) 0.038(4) -0.015(3) 0.002(3) -0.010(4)
N13 0.047(4) 0.045(4) 0.033(4) -0.003(3) -0.007(3) -0.014(4)
N14 0.032(4) 0.040(4) 0.051(4) -0.015(4) -0.005(3) -0.008(3)
C11B 0.030(4) 0.053(6) 0.058(6) -0.014(5) -0.011(4) -0.003(4)
C12B 0.043(5) 0.053(6) 0.039(5) -0.025(4) 0.005(4) -0.011(4)
O1W 0.103(8) 0.084(7) 0.126(9) 0.038(6) 0.051(7) 0.025(6)
O4W 0.036(11) 0.061(12) 0.037(11) -0.020(10) 0.014(8) -0.023(10)

loop_
_atom_type_symbol
_atom_type_description
_atom_type_scat_dispersion_real
_atom_type_scat_dispersion_imag
_atom_type_scat_source
C C 0.0033 0.0016 'International Tables Vol C Tables 4.2.6.8 and 6.1.1.4'
H H 0.0000 0.0000 'International Tables Vol C Tables 4.2.6.8 and 6.1.1.4'
N N 0.0061 0.0033 'International Tables Vol C Tables 4.2.6.8 and 6.1.1.4'
O O 0.0106 0.0060 'International Tables Vol C Tables 4.2.6.8 and 6.1.1.4'
P P 0.1023 0.0942 'International Tables Vol C Tables 4.2.6.8 and 6.1.1.4'
S S 0.1246 0.1234 'International Tables Vol C Tables 4.2.6.8 and 6.1.1.4'
Cl Cl 0.1484 0.1585 'International Tables Vol C Tables 4.2.6.8 and 6.1.1.4'
Mo Mo -1.6832 0.6857 'International Tables Vol C Tables 4.2.6.8 and 6.1.1.4'
Pd Pd -0.9988 1.0072 'International Tables Vol C Tables 4.2.6.8 and 6.1.1.4'

loop_
_geom_angle_atom_site_label_1
_geom_angle_atom_site_label_2
_geom_angle_atom_site_label_3
_geom_angle
_geom_angle_site_symmetry_1
_geom_angle_site_symmetry_3
_geom_angle_publ_flag
Mo1 Pd1 Mo1 58.42(3) 5 . no
Mo1 Pd1 Mo1 58.42(3) 5 9 no
Mo1 Pd1 Mo1 58.42(3) . 9 no
S2 Pd1 Mo1 98.73(5) 9 5 no
S2 Pd1 Mo1 52.42(5) . 5 no
S2 Pd1 Mo1 52.29(5) 5 5 no
S2 Pd1 Mo1 52.42(5) 9 . no
S2 Pd1 Mo1 52.29(5) . . no
S2 Pd1 Mo1 98.73(5) 5 . no
S2 Pd1 Mo1 52.29(5) 9 9 no
S2 Pd1 Mo1 98.73(5) . 9 no
S2 Pd1 Mo1 52.42(5) 5 9 no
S2 Pd1 S2 102.74(6) 9 . no
S2 Pd1 S2 102.74(6) 9 5 no
S2 Pd1 S2 102.74(6) . 5 no
P1 Pd1 Mo1 145.699(16) . 5 no
P1 Pd1 Mo1 145.699(16) . . no
P1 Pd1 Mo1 145.699(16) . 9 no
P1 Pd1 S2 115.57(5) . 9 no
P1 Pd1 S2 115.57(5) . . no
P1 Pd1 S2 115.57(5) . 5 no
Mo1 Mo1 Pd1 60.788(13) 5 . no
Mo1 Mo1 Pd1 60.788(13) 9 . no
Mo1 Mo1 Mo1 60.0 5 9 no
S1 Mo1 Pd1 102.93(6) . . no
S1 Mo1 Mo1 53.98(4) . 5 no
S1 Mo1 Mo1 53.98(4) . 9 no
S1 Mo1 Cl11 161.46(7) . . no
S2 Mo1 Pd1 53.36(5) . . no
S2 Mo1 Pd1 53.32(5) 9 . no
S2 Mo1 Mo1 53.69(5) . 5 no
S2 Mo1 Mo1 101.35(5) 9 5 no
S2 Mo1 Mo1 101.49(5) . 9 no
S2 Mo1 Mo1 53.52(5) 9 9 no
S2 Mo1 S1 105.23(6) . . no
S2 Mo1 S1 105.06(6) 9 . no
S2 Mo1 S2 104.64(9) . 9 no
S2 Mo1 Cl11 85.45(7) . . no
S2 Mo1 Cl11 86.28(7) 9 . no
Cl11 Mo1 Pd1 95.61(5) . . no
Cl11 Mo1 Mo1 139.12(6) . 5 no
Cl11 Mo1 Mo1 139.75(6) . 9 no
O12M Mo1 Pd1 140.66(16) . . no
O12M Mo1 Mo1 97.08(16) . 5 no
O12M Mo1 Mo1 138.74(16) . 9 no
O12M Mo1 S1 84.76(17) . . no
O12M Mo1 S2 87.32(17) . . no
O12M Mo1 S2 161.52(17) . 9 no
O12M Mo1 Cl11 80.59(17) . . no
O12M Mo1 O13M 78.0(2) . . no
O13M Mo1 Pd1 140.34(16) . . no
O13M Mo1 Mo1 139.61(16) . 5 no
O13M Mo1 Mo1 97.54(17) . 9 no
O13M Mo1 S1 85.64(16) . . no
O13M Mo1 S2 160.97(18) . . no
O13M Mo1 S2 87.02(17) . 9 no
O13M Mo1 Cl11 80.27(17) . . no
Mo1 S1 Mo1 72.04(8) 5 . no
Mo1 S1 Mo1 72.04(8) 5 9 no
Mo1 S1 Mo1 72.04(8) . 9 no
Mo1 S2 Pd1 74.35(6) . . no
Mo1 S2 Pd1 74.25(6) 5 . no
Mo1 S2 Mo1 72.79(6) . 5 no
O1 P1 Pd1 113.3(5) . . no
O1 P1 Pd1 113.3(5) 9 . no
O1 P1 Pd1 113.3(5) 5 . no
O1 P1 O1 105.4(6) . 9 no
O1 P1 O1 105.4(6) . 5 no
O1 P1 O1 105.4(6) 9 5 no
N11 C111 C112 103.7(7) . . no
N14 C111 C112 104.2(7) . . no
N14 C111 N11 114.2(8) . . no
N12 C112 C111 103.3(7) . . no
N13 C112 C111 103.0(7) . . no
N13 C112 N12 114.0(7) . . no
O11 C11 N13 124.9(9) . . no
O11 C11 N14 126.6(9) . . no
N14 C11 N13 108.5(7) . . no
O12 C12 N11 123.7(9) . . no
O12 C12 N12 126.8(10) . . no
N12 C12 N11 109.5(8) . . no
C12 N11 C111 110.9(8) . . no
C12 N11 C12B 123.4(7) . . no
C12B N11 C111 123.0(8) . . no
C112 N12 C11B 124.7(8) . 21 no
C12 N12 C112 112.4(8) . . no
C12 N12 C11B 121.7(8) . 21 no
C11 N13 C112 112.4(8) . . no
C11 N13 C12B 123.8(8) . 21 no
C12B N13 C112 123.6(8) 21 . no
C11 N14 C111 111.8(8) . . no
C11 N14 C11B 124.6(8) . . no
C11B N14 C111 123.5(8) . . no
N14 C11B N12 114.2(7) . 17 no
N13 C12B N11 114.1(7) 17 . no
O4W O4W O4W 60.000(5) 5 9 no

loop_
_geom_bond_atom_site_label_1
_geom_bond_atom_site_label_2
_geom_bond_distance
_geom_bond_site_symmetry_2
_geom_bond_publ_flag
Pd1 Mo1 2.8276(12) 5 no
Pd1 Mo1 2.8276(12) . yes
Pd1 Mo1 2.8276(12) 9 no
Pd1 S2 2.356(2) 9 no
Pd1 S2 2.356(2) . yes
Pd1 S2 2.356(2) 5 no
Pd1 P1 2.259(4) . yes
Mo1 Mo1 2.7599(13) 5 yes
Mo1 Mo1 2.7599(13) 9 no
Mo1 S1 2.347(2) . yes
Mo1 S2 2.323(2) . yes
Mo1 S2 2.328(2) 9 yes
Mo1 Cl11 2.489(2) . yes
Mo1 O12M 2.203(6) . yes
Mo1 O13M 2.228(6) . yes
S1 Mo1 2.347(2) 5 no
S1 Mo1 2.347(2) 9 no
S2 Mo1 2.328(2) 5 no
P1 O1 1.561(12) . yes
P1 O1 1.561(12) 9 no
P1 O1 1.561(12) 5 no
C111 C112 1.523(14) . no
C111 N11 1.456(11) . no
C111 N14 1.454(11) . no
C112 N12 1.456(11) . no
C112 N13 1.449(11) . no
C11 O11 1.214(10) . no
C11 N13 1.367(11) . no
C11 N14 1.350(12) . no
C12 O12 1.223(10) . no
C12 N11 1.371(12) . no
C12 N12 1.330(12) . no
N11 C12B 1.449(13) . no
N12 C11B 1.459(13) 21 no
N13 C12B 1.429(12) 21 no
N14 C11B 1.407(13) . no
C11B N12 1.459(13) 17 no
C12B N13 1.429(12) 17 no
Cl1 O3W1 1.73(5) 3_655 no
O2W1 O2W2 0.79(2) . no
O3W1 Cl1 1.73(5) 3_645 no
O4W O4W 1.09(3) 5 no
O4W O4W 1.09(3) 9 no
